data_4508596
loop_
_publ_author_name
'Goswami, Arijit'
'Bala, Sukhen'
'Pachfule, Pradip'
'Mondal, Raju'

_publ_section_title
;
 Comprehensive Study on Mutual Interplay of Multiple V-Shaped Ligands on
 the Helical Nature of a Series of Coordination Polymers and Their
 Properties
;
_journal_issue 12
_journal_name_full 'Crystal Growth &amp; Design'
_journal_page_first 5487
_journal_paper_doi 10.1021/cg401469f
_journal_volume 13
_journal_year 2013
_chemical_formula_sum 'C26 H42 N4 Ni O5'
_chemical_formula_weight 549.35
_chemical_name_systematic
;

 ?

;
_space_group_IT_number 20
_symmetry_cell_setting orthorhombic
_symmetry_space_group_name_Hall 'C 2c 2'
_symmetry_space_group_name_H-M 'C 2 2 21'
_atom_sites_solution_hydrogens geom
_atom_sites_solution_primary direct
_atom_sites_solution_secondary difmap
_audit_creation_method SHELXL-97
_cell_angle_alpha 90.00
_cell_angle_beta 90.00
_cell_angle_gamma 90.00
_cell_formula_units_Z 4
_cell_length_a 10.1300(6)
_cell_length_b 19.4772(12)
_cell_length_c 13.3539(8)
_cell_measurement_reflns_used 10277
_cell_measurement_temperature 120(2)
_cell_measurement_theta_max 30.15
_cell_measurement_theta_min 2.26
_cell_volume 2634.8(3)
_computing_cell_refinement 'Bruker APEX-2'
_computing_data_collection 'Bruker APEX-2'
_computing_data_reduction 'Bruker SHELXTL'
_computing_molecular_graphics 'Bruker SHELXTL'
_computing_publication_material 'Bruker SHELXTL'
_computing_structure_refinement 'SHELXL-97 (Sheldrick, 1997)'
_computing_structure_solution 'SHELXS-97 (Sheldrick, 1990)'
_diffrn_ambient_temperature 120(2)
_diffrn_detector_area_resol_mean 8
_diffrn_measured_fraction_theta_full 0.978
_diffrn_measured_fraction_theta_max 0.978
_diffrn_measurement_device_type 'Bruker APEX-2 CCD area detector'
_diffrn_measurement_method '/w scans'
_diffrn_radiation_monochromator graphite
_diffrn_radiation_source 'fine-focus sealed tube'
_diffrn_radiation_type MoK\a
_diffrn_radiation_wavelength 0.71073
_diffrn_reflns_av_R_equivalents 0.0329
_diffrn_reflns_av_sigmaI/netI 0.0389
_diffrn_reflns_limit_h_max 11
_diffrn_reflns_limit_h_min -14
_diffrn_reflns_limit_k_max 27
_diffrn_reflns_limit_k_min -27
_diffrn_reflns_limit_l_max 17
_diffrn_reflns_limit_l_min -18
_diffrn_reflns_number 18605
_diffrn_reflns_theta_full 30.49
_diffrn_reflns_theta_max 30.49
_diffrn_reflns_theta_min 2.09
_diffrn_standards_decay_% 0
_exptl_absorpt_coefficient_mu 0.780
_exptl_absorpt_correction_T_max 1.0000
_exptl_absorpt_correction_T_min 0.717577
_exptl_absorpt_correction_type multi-scan
_exptl_absorpt_process_details 'SADABS v.2.03 (Bruker, 2001), R(int)=0.0656 before correction'
_exptl_crystal_colour Green
_exptl_crystal_density_diffrn 1.385
_exptl_crystal_density_meas ?
_exptl_crystal_density_method 'not measured'
_exptl_crystal_description Cube
_exptl_crystal_F_000 1176
_exptl_crystal_size_max 0.26
_exptl_crystal_size_mid 0.24
_exptl_crystal_size_min 0.18
_refine_diff_density_max 0.718
_refine_diff_density_min -0.495
_refine_diff_density_rms 0.069
_refine_ls_abs_structure_details 'Flack H D (1983), Acta Cryst. A39, 876-881'
_refine_ls_abs_structure_Flack 0.059(16)
_refine_ls_extinction_method none
_refine_ls_goodness_of_fit_ref 1.109
_refine_ls_hydrogen_treatment mixed
_refine_ls_matrix_type full
_refine_ls_number_parameters 182
_refine_ls_number_reflns 3872
_refine_ls_number_restraints 0
_refine_ls_restrained_S_all 1.109
_refine_ls_R_factor_all 0.0491
_refine_ls_R_factor_gt 0.0410
_refine_ls_shift/su_max 0.001
_refine_ls_shift/su_mean 0.000
_refine_ls_structure_factor_coef Fsqd
_refine_ls_weighting_details 'calc w=1/[\s^2^(Fo^2^)+(0.0364P)^2^+3.6371P] where P=(Fo^2^+2Fc^2^)/3'
_refine_ls_weighting_scheme calc
_refine_ls_wR_factor_gt 0.0962
_refine_ls_wR_factor_ref 0.0984
_reflns_number_gt 3443
_reflns_number_total 3872
_reflns_threshold_expression I>2\s(I)
_cod_data_source_file cg401469f_si_003.cif
_cod_data_source_block 11ag070_0m
_cod_depositor_comments
;
The following automatic conversions were performed:

'_symmetry_cell_setting' value 'Orthorhombic' changed to
'orthorhombic' according to
/home/saulius/struct/CIF-dictionaries/cif_core.dic dictionary named
'cif_core.dic' version 2.4.2 from 2011-04-26.

Automatic conversion script
Id: cif_fix_values 1891 2012-01-12 08:04:46Z andrius 

The following automatic conversions were performed:

'_exptl_crystal_density_meas' value 'not measured' was changed to '?'
- the value is perceived as not measured.

Automatic conversion script
Id: cif_fix_values 3008 2015-01-20 13:52:24Z robertas 
;
_cod_original_sg_symbol_H-M C222(1)
_cod_database_code 4508596

loop_
_symmetry_equiv_pos_as_xyz
'x, y, z'
'-x, -y, z+1/2'
'-x, y, -z+1/2'
'x, -y, -z'
'x+1/2, y+1/2, z'
'-x+1/2, -y+1/2, z+1/2'
'-x+1/2, y+1/2, -z+1/2'
'x+1/2, -y+1/2, -z'

loop_
_atom_site_label
_atom_site_type_symbol
_atom_site_fract_x
_atom_site_fract_y
_atom_site_fract_z
_atom_site_U_iso_or_equiv
_atom_site_adp_type
_atom_site_occupancy
_atom_site_symmetry_multiplicity
_atom_site_calc_flag
_atom_site_refinement_flags
Ni1 Ni 0.09189(4) 0.0000 0.0000 0.02109(10) Uani 1 2 d S
N2 N 0.2207(2) -0.01281(9) 0.20111(13) 0.0206(4) Uani 1 1 d .
H2A H 0.1641 -0.0439 0.2166 0.025 Uiso 1 1 calc R
O1 O -0.05463(18) 0.03911(9) 0.09326(13) 0.0253(4) Uani 1 1 d .
C12 C -0.0608(3) 0.19992(12) 0.16693(18) 0.0253(5) Uani 1 1 d .
C14 C -0.1672(3) 0.24567(13) 0.2148(2) 0.0306(6) Uani 1 1 d .
H14A H -0.2073 0.2742 0.1637 0.037 Uiso 1 1 calc R
H14B H -0.2357 0.2171 0.2437 0.037 Uiso 1 1 calc R
N1 N 0.2262(2) 0.01922(10) 0.11016(14) 0.0227(4) Uani 1 1 d .
C3 C 0.3146(2) 0.01036(11) 0.26302(15) 0.0194(4) Uani 1 1 d .
C17 C 0.0000 0.15487(17) 0.2500 0.0216(7) Uani 1 2 d S
H17A H -0.0678 0.1256 0.2785 0.032 Uiso 0.50 1 calc PR
H17B H 0.0678 0.1256 0.2215 0.032 Uiso 0.50 1 calc PR
C1 C 0.3265(3) 0.06312(13) 0.11647(17) 0.0234(5) Uani 1 1 d .
C7 C 0.5000 0.10140(19) 0.2500 0.0280(7) Uani 1 2 d S
H7A H 0.4687 0.1308 0.3036 0.042 Uiso 0.50 1 calc PR
H7B H 0.5313 0.1308 0.1964 0.042 Uiso 0.50 1 calc PR
C2 C 0.3858(2) 0.05953(12) 0.21167(17) 0.0227(5) Uani 1 1 d .
C19 C -0.0437(3) 0.09656(13) 0.05110(17) 0.0250(5) Uani 1 1 d .
C18 C -0.1290(3) 0.15519(14) 0.0861(2) 0.0299(6) Uani 1 1 d .
H18A H -0.2106 0.1369 0.1132 0.036 Uiso 1 1 calc R
H18B H -0.1513 0.1839 0.0291 0.036 Uiso 1 1 calc R
C16 C 0.0000 0.3366(2) 0.2500 0.0401(10) Uani 1 2 d S
H16A H 0.0386 0.3658 0.3010 0.060 Uiso 0.50 1 calc PR
H16B H -0.0386 0.3658 0.1990 0.060 Uiso 0.50 1 calc PR
C15 C -0.1068(3) 0.29141(12) 0.2965(2) 0.0334(6) Uani 1 1 d .
C9 C 0.3312(3) -0.01640(12) 0.36677(17) 0.0260(5) Uani 1 1 d .
H9A H 0.2660 -0.0510 0.3796 0.039 Uiso 1 1 calc R
H9B H 0.3207 0.0205 0.4138 0.039 Uiso 1 1 calc R
H9C H 0.4178 -0.0359 0.3738 0.039 Uiso 1 1 calc R
C13 C 0.0471(3) 0.24527(14) 0.1223(2) 0.0314(6) Uani 1 1 d .
C8 C 0.3639(3) 0.10818(15) 0.03032(19) 0.0339(6) Uani 1 1 d .
H8A H 0.3060 0.0994 -0.0251 0.051 Uiso 1 1 calc R
H8B H 0.4533 0.0986 0.0109 0.051 Uiso 1 1 calc R
H8C H 0.3565 0.1554 0.0499 0.051 Uiso 1 1 calc R
O1S O -0.0145(4) -0.10065(18) 0.2183(2) 0.0299(8) Uani 0.50 1 d P
C1S C 0.0000 -0.1698(3) 0.2500 0.0540(15) Uani 1 2 d S
O2 O 0.0401(2) 0.10451(9) -0.01910(11) 0.0282(4) Uani 1 1 d .
H13 H 0.114(3) 0.2160(14) 0.093(2) 0.019(7) Uiso 1 1 d .
H13B H 0.007(3) 0.2749(17) 0.072(3) 0.038(9) Uiso 1 1 d .
H15 H -0.178(4) 0.314(2) 0.325(3) 0.059(12) Uiso 1 1 d .

loop_
_atom_site_aniso_label
_atom_site_aniso_U_11
_atom_site_aniso_U_22
_atom_site_aniso_U_33
_atom_site_aniso_U_23
_atom_site_aniso_U_13
_atom_site_aniso_U_12
Ni1 0.0238(2) 0.02815(19) 0.01127(15) -0.00272(18) 0.000 0.000
N2 0.0254(9) 0.0219(10) 0.0143(8) 0.0021(7) 0.0015(7) -0.0019(7)
O1 0.0293(10) 0.0247(8) 0.0219(8) -0.0045(6) 0.0047(7) -0.0013(7)
C12 0.0352(15) 0.0197(10) 0.0211(10) -0.0004(8) -0.0031(10) 0.0067(9)
C14 0.0368(15) 0.0269(12) 0.0283(13) 0.0004(10) 0.0039(12) 0.0047(11)
N1 0.0260(10) 0.0302(11) 0.0119(8) 0.0014(7) 0.0006(7) -0.0031(8)
C3 0.0267(11) 0.0178(11) 0.0135(8) -0.0022(8) 0.0006(8) 0.0044(9)
C17 0.029(2) 0.0179(14) 0.0175(14) 0.000 -0.0036(14) 0.000
C1 0.0249(12) 0.0285(11) 0.0169(10) 0.0037(9) 0.0014(10) 0.0016(10)
C7 0.0288(19) 0.0272(16) 0.0280(17) 0.000 -0.0076(15) 0.000
C2 0.0234(13) 0.0249(10) 0.0198(10) 0.0019(8) -0.0035(9) 0.0018(9)
C19 0.0287(12) 0.0299(12) 0.0165(10) -0.0063(9) -0.0053(10) 0.0010(10)
C18 0.0341(14) 0.0337(13) 0.0221(11) -0.0027(10) -0.0041(11) 0.0085(11)
C16 0.057(3) 0.0208(17) 0.043(2) 0.000 0.007(2) 0.000
C15 0.0434(17) 0.0204(10) 0.0365(14) -0.0069(10) 0.0075(14) -0.0001(12)
C9 0.0330(13) 0.0293(13) 0.0156(9) 0.0032(8) -0.0035(9) 0.0054(10)
C13 0.0420(16) 0.0279(12) 0.0242(12) 0.0058(10) 0.0042(12) 0.0093(11)
C8 0.0359(14) 0.0407(14) 0.0251(12) 0.0126(10) -0.0003(10) -0.0076(12)
O1S 0.039(2) 0.0283(17) 0.0222(16) 0.0017(12) 0.0017(18) 0.0055(16)
C1S 0.071(4) 0.036(2) 0.055(3) 0.000 0.013(3) 0.000
O2 0.0383(10) 0.0311(8) 0.0151(9) -0.0002(6) 0.0009(7) 0.0032(7)

loop_
_atom_type_symbol
_atom_type_description
_atom_type_scat_dispersion_real
_atom_type_scat_dispersion_imag
_atom_type_scat_source
C C 0.0033 0.0016 'International Tables Vol C Tables 4.2.6.8 and 6.1.1.4'
H H 0.0000 0.0000 'International Tables Vol C Tables 4.2.6.8 and 6.1.1.4'
N N 0.0061 0.0033 'International Tables Vol C Tables 4.2.6.8 and 6.1.1.4'
O O 0.0106 0.0060 'International Tables Vol C Tables 4.2.6.8 and 6.1.1.4'
Ni Ni 0.3393 1.1124 'International Tables Vol C Tables 4.2.6.8 and 6.1.1.4'

loop_
_geom_angle_atom_site_label_1
_geom_angle_atom_site_label_2
_geom_angle_atom_site_label_3
_geom_angle
_geom_angle_site_symmetry_1
_geom_angle_site_symmetry_3
N1 Ni1 N1 96.26(11) . 4
N1 Ni1 O1 167.09(7) . 4
N1 Ni1 O1 88.68(7) 4 4
N1 Ni1 O1 88.68(7) . .
N1 Ni1 O1 167.09(7) 4 .
O1 Ni1 O1 89.05(10) 4 .
N1 Ni1 O2 94.33(7) . .
N1 Ni1 O2 104.77(7) 4 .
O1 Ni1 O2 95.92(7) 4 .
O1 Ni1 O2 62.85(7) . .
N1 Ni1 O2 104.77(7) . 4
N1 Ni1 O2 94.33(7) 4 4
O1 Ni1 O2 62.85(7) 4 4
O1 Ni1 O2 95.92(7) . 4
O2 Ni1 O2 151.33(11) . 4
N1 Ni1 C19 136.31(8) . 4
N1 Ni1 C19 91.87(8) 4 4
O1 Ni1 C19 31.20(8) 4 4
O1 Ni1 C19 92.76(7) . 4
O2 Ni1 C19 124.82(9) . 4
O2 Ni1 C19 31.65(7) 4 4
N1 Ni1 C19 91.87(8) . .
N1 Ni1 C19 136.31(8) 4 .
O1 Ni1 C19 92.76(7) 4 .
O1 Ni1 C19 31.20(8) . .
O2 Ni1 C19 31.65(7) . .
O2 Ni1 C19 124.82(9) 4 .
C19 Ni1 C19 111.04(12) 4 .
C3 N2 N1 111.49(19) . .
C3 N2 H2A 124.3 . .
N1 N2 H2A 124.3 . .
C19 O1 Ni1 89.73(15) . .
C13 C12 C14 109.2(2) . .
C13 C12 C17 108.9(2) . .
C14 C12 C17 108.11(19) . .
C13 C12 C18 111.9(2) . .
C14 C12 C18 107.6(2) . .
C17 C12 C18 111.1(2) . .
C15 C14 C12 110.7(2) . .
C15 C14 H14A 109.5 . .
C12 C14 H14A 109.5 . .
C15 C14 H14B 109.5 . .
C12 C14 H14B 109.5 . .
H14A C14 H14B 108.1 . .
C1 N1 N2 105.54(19) . .
C1 N1 Ni1 132.33(16) . .
N2 N1 Ni1 122.04(15) . .
N2 C3 C2 107.33(18) . .
N2 C3 C9 122.5(2) . .
C2 C3 C9 130.2(2) . .
C12 C17 C12 110.7(3) 3 .
C12 C17 H17A 109.5 3 .
C12 C17 H17A 109.5 . .
C12 C17 H17B 109.5 3 .
C12 C17 H17B 109.5 . .
H17A C17 H17B 108.1 . .
N1 C1 C2 110.5(2) . .
N1 C1 C8 121.5(2) . .
C2 C1 C8 128.0(2) . .
C2 C7 C2 114.4(3) . 3_655
C2 C7 H7A 108.7 . .
C2 C7 H7A 108.7 3_655 .
C2 C7 H7B 108.7 . .
C2 C7 H7B 108.7 3_655 .
H7A C7 H7B 107.6 . .
C3 C2 C1 105.1(2) . .
C3 C2 C7 127.5(2) . .
C1 C2 C7 127.4(2) . .
O1 C19 O2 119.7(2) . .
O1 C19 C18 119.0(2) . .
O2 C19 C18 121.2(2) . .
O1 C19 Ni1 59.07(13) . .
O2 C19 Ni1 60.66(13) . .
C18 C19 Ni1 178.03(19) . .
C19 C18 C12 112.7(2) . .
C19 C18 H18A 109.0 . .
C12 C18 H18A 109.0 . .
C19 C18 H18B 109.0 . .
C12 C18 H18B 109.0 . .
H18A C18 H18B 107.8 . .
C15 C16 C15 109.6(3) . 3
C15 C16 H16A 109.8 . .
C15 C16 H16A 109.8 3 .
C15 C16 H16B 109.8 . .
C15 C16 H16B 109.8 3 .
H16A C16 H16B 108.2 . .
C16 C15 C13 110.2(2) . 3
C16 C15 C14 109.1(2) . .
C13 C15 C14 108.6(2) 3 .
C16 C15 H15 116(3) . .
C13 C15 H15 107(3) 3 .
C14 C15 H15 105(3) . .
C3 C9 H9A 109.5 . .
C3 C9 H9B 109.5 . .
H9A C9 H9B 109.5 . .
C3 C9 H9C 109.5 . .
H9A C9 H9C 109.5 . .
H9B C9 H9C 109.5 . .
C12 C13 C15 110.3(2) . 3
C12 C13 H13 108.3(16) . .
C15 C13 H13 110.9(17) 3 .
C12 C13 H13B 108(2) . .
C15 C13 H13B 108(2) 3 .
H13 C13 H13B 111(3) . .
C1 C8 H8A 109.5 . .
C1 C8 H8B 109.5 . .
H8A C8 H8B 109.5 . .
C1 C8 H8C 109.5 . .
H8A C8 H8C 109.5 . .
H8B C8 H8C 109.5 . .
O1S O1S C1S 71.58(16) 3 .
O1S C1S O1S 36.8(3) 3 .
C19 O2 Ni1 87.69(15) . .

loop_
_geom_bond_atom_site_label_1
_geom_bond_atom_site_label_2
_geom_bond_distance
_geom_bond_site_symmetry_2
Ni1 N1 2.038(2) .
Ni1 N1 2.038(2) 4
Ni1 O1 2.0819(17) 4
Ni1 O1 2.0819(17) .
Ni1 O2 2.1174(18) .
Ni1 O2 2.1174(18) 4
Ni1 C19 2.427(3) 4
Ni1 C19 2.427(3) .
N2 C3 1.338(3) .
N2 N1 1.367(2) .
N2 H2A 0.8600 .
O1 C19 1.257(3) .
C12 C13 1.526(4) .
C12 C14 1.537(3) .
C12 C17 1.543(3) .
C12 C18 1.550(4) .
C14 C15 1.536(4) .
C14 H14A 0.9700 .
C14 H14B 0.9700 .
N1 C1 1.331(3) .
C3 C2 1.381(3) .
C3 C9 1.490(3) .
C17 C12 1.543(3) 3
C17 H17A 0.9700 .
C17 H17B 0.9700 .
C1 C2 1.408(3) .
C1 C8 1.496(3) .
C7 C2 1.505(3) .
C7 C2 1.505(3) 3_655
C7 H7A 0.9700 .
C7 H7B 0.9700 .
C19 O2 1.275(3) .
C19 C18 1.506(4) .
C18 H18A 0.9700 .
C18 H18B 0.9700 .
C16 C15 1.528(4) .
C16 C15 1.528(4) 3
C16 H16A 0.9700 .
C16 H16B 0.9700 .
C15 C13 1.533(4) 3
C15 H15 0.93(4) .
C9 H9A 0.9600 .
C9 H9B 0.9600 .
C9 H9C 0.9600 .
C13 C15 1.533(4) 3
C13 H13 0.96(3) .
C13 H13B 0.97(3) .
C8 H8A 0.9600 .
C8 H8B 0.9600 .
C8 H8C 0.9600 .
O1S O1S 0.896(7) 3
O1S C1S 1.419(6) .
C1S O1S 1.419(6) 3
